data_9005233
loop_
_publ_author_name
'Mereiter, K.'
'Niedermayr, G.'
'Walter, F.'

_publ_section_title
;
 Uralolite, Ca2Be4(PO4)3(OH)3*5H2O: new data and crystal structure
;
_journal_name_full 'European Journal of Mineralogy'
_journal_page_first 887
_journal_page_last 896
_journal_volume 6
_journal_year 1994
_chemical_formula_sum 'Be4 Ca2 H13 O20 P3'
_chemical_name_mineral Uralolite
_space_group_IT_number 14
_symmetry_space_group_name_Hall '-P 2yn'
_symmetry_space_group_name_H-M 'P 1 21/n 1'
_cell_angle_alpha 90
_cell_angle_beta 101.64
_cell_angle_gamma 90
_cell_formula_units_Z 4
_cell_length_a 6.550
_cell_length_b 16.005
_cell_length_c 15.969
_cell_volume 1639.646
_database_code_amcsd 0006579
_exptl_crystal_density_diffrn 2.176
_cod_original_formula_sum 'Ca2 Be4 P3 O20 H13'
_cod_database_code 9005233

loop_
_space_group_symop_operation_xyz
x,y,z
1/2+x,1/2-y,1/2+z
1/2-x,1/2+y,1/2-z
-x,-y,-z

loop_
_atom_site_label
_atom_site_fract_x
_atom_site_fract_y
_atom_site_fract_z
_atom_site_U_iso_or_equiv
_atom_site_type_symbol
_atom_site_attached_hydrogens
Ca1 0.87910 0.08290 0.06760 0.01203 Ca 0
Ca2 0.11540 0.08300 0.43780 0.01406 Ca 0
Be1 0.24080 0.26230 0.12680 0.01013 Be 0
Be2 0.59040 0.16640 0.17660 0.01013 Be 0
Be3 0.41630 0.16280 0.33150 0.01267 Be 0
Be4 0.76780 0.26470 0.38550 0.01267 Be 0
P1 0.31280 0.11520 0.03200 0.00963 P 0
P2 0.69040 0.12350 0.48360 0.01001 P 0
P3 0.00620 0.21840 0.25700 0.00975 P 0
O1 0.17780 0.17140 0.07850 0.01267 O 0
O2 0.53510 0.11200 0.08670 0.01267 O 0
O3 0.31830 0.14910 -0.05720 0.01393 O 0
O4 0.21030 0.03020 0.02470 0.01520 O 0
O5 0.83030 0.18090 0.44000 0.01140 O 0
O6 0.47730 0.11330 0.42270 0.01267 O 0
O7 0.65240 0.16120 0.56670 0.01646 O 0
O8 0.80730 0.04210 0.49930 0.01520 O 0
O9 0.12740 0.27470 0.20650 0.01393 O 0
O10 -0.15310 0.16470 0.19580 0.01393 O 0
O11 0.16050 0.16050 0.31490 0.01267 O 0
O12 -0.09950 0.27390 0.31240 0.01267 O 0
O-H1 0.49210 0.25880 0.16210 0.01267 O 1
O-H2 0.51420 0.25750 0.34350 0.01393 O 1
O-H3 0.50380 0.11870 0.25370 0.01520 O 1
Wat1 0.77270 0.17170 -0.05070 0.03293 O 2
Wat2 0.94040 -0.03330 0.16840 0.03166 O 2
Wat3 0.24140 0.12990 0.58380 0.02153 O 2
Wat4 -0.14630 0.01220 0.32540 0.03420 O 2
Wat5 0.12410 0.44490 0.29000 0.07219 O 2

loop_
_cod_changelog_entry_id
_cod_changelog_entry_author
_cod_changelog_entry_date
_cod_changelog_entry_text
1
;cod-tools version 3.8.0
Id: cif_guess_AMCSD_atom_types 9574 2023-05-10 09:00:05Z saulius
;
2023-05-10T18:49:53+03:00
;Derived atom types and hydrogen counts
from atom names that follow the AMCSD naming convention
(Wat == water, O-H == hydroxyl).
;

loop_
_cod_related_entry_id
_cod_related_entry_database
_cod_related_entry_code
1 AMCSD 0006579
